data_2000738
loop_
_publ_author_name
'Blackburn, A. C.'
'Gallucci, J. C.'
'Gerkin, R. E.'

_publ_section_title
;
 The structure of hexaaquaaluminium(III) bromate trihydrate,
 [Al(H~2~O)~6~](BrO~3~)~3~.3H~2~O
;
_journal_issue 7
_journal_name_full 'Acta Crystallographica Section C'
_journal_page_first 1185
_journal_page_last 1188
_journal_paper_doi 10.1107/S0108270191014804
_journal_volume 48
_journal_year 1992
_chemical_formula_sum 'Al Br3 H18 O18'
_chemical_formula_weight 572.84
_space_group_IT_number 2
_space_group_name_Hall '-P 1'
_space_group_name_H-M_alt 'P -1'
_symmetry_cell_setting triclinic
_symmetry_space_group_name_Hall '-P 1'
_symmetry_space_group_name_H-M 'P -1'
_cell_angle_alpha 106.58(2)
_cell_angle_beta 100.42(2)
_cell_angle_gamma 113.01(2)
_cell_formula_units_Z 2
_cell_length_a 9.536(2)
_cell_length_b 11.095(4)
_cell_length_c 9.291(2)
_cell_volume 818.2(5)
_diffrn_radiation_type Mo
_diffrn_radiation_wavelength 0.71073
_exptl_absorpt_coefficient_mu 7.458
_exptl_crystal_density_diffrn 2.33
_exptl_crystal_F_000 560
_cod_data_source_file cr0351.cif
_cod_data_source_block cr0351a
_cod_original_cell_volume 818.1(4)
_cod_original_formula_sum 'Al1 Br3 H18 O18'
_cod_database_code 2000738

loop_
_space_group_symop_id
_space_group_symop_operation_xyz
1 x,y,z
2 -x,-y,-z

loop_
_atom_site_label
_atom_site_fract_x
_atom_site_fract_y
_atom_site_fract_z
Br(1) .25063(7) .68200(5) .09851(6)
Br(2) .99725(6) .62525(5) .68541(6)
Br(3) .87097(6) .00802(6) .32202(6)
Al .4331(2) .1805(2) .3003(2)
O(1) .5216(5) .3008(4) .1989(5)
O(2) .3494(5) .2974(4) .3949(5)
O(3) .2412(5) .0751(4) .1270(4)
O(4) .3488(5) .0558(4) .3984(5)
O(5) .5165(6) .0635(5) .2002(5)
O(6) .6213(5) .2862(4) .4749(5)
O(11) .3171(5) .7848(4) .0000(4)
O(12) .3404(6) .5836(5) .0753(5)
O(13) .3398(5) .7976(4) .2873(4)
O(21) .9704(5) .5198(4) .7823(4)
O(22) .9352(5) .7386(4) .7688(4)
O(23) .8566(5) .5282(4) .5073(4)
O(31) .8148(6) -.1029(4) .4117(5)
O(32) .8482(6) .1427(5) .4237(5)
O(33) .7242(6) -.0658(6) .1525(5)
O(41) .4144(6) .4278(4) .7158(5)
O(42) .0984(8) .3240(6) .7379(6)
O(43) .9947(7) .1626(6) .9047(6)
H(1) .529(8) .378(8) .215(8)
H(2) .553(9) .275(5) .138(9)
H(3) .244(8) .297(6) .340(7)
H(4) .348(7) .329(6) .470(6)
H(5) .167(7) .008(6) .121(6)
H(6) .238(8) .079(7) .041(8)
H(7) .298(7) .065(6) .474(7)
H(8) .342(7) -.012(6) .374(7)
H(9) .474(7) -.009(6) .150(6)
H(10) .619(12) .057(10) .246(10)
H(11) .726(10) .377(9) .499(9)
H(12) .621(9) .262(7) .539(8)
H(13) .328(9) .394(8) .730(8)
H(14) .503(8) .412(7) .788(7)
H(15) .032(8) .273(7) .642(8)
H(16) .068(9) .379(8) .758(8)
H(17) 1.022(9) .216(8) .855(8)
H(18) 1.016(11) .192(9) .977(9)

loop_
_geom_bond_atom_site_label_1
_geom_bond_atom_site_label_2
_geom_bond_distance
Al O(1) 1.872(4)
Al O(2) 1.872(4)
Al O(3) 1.870(4)
Al O(4) 1.872(4)
Al O(5) 1.888(4)
Al O(6) 1.855(4)
